data_7209921
loop_
_publ_author_name
'Liu, Yuecheng'
'Zhang, Huabin'
'Tian, Chongbin'
'Lin, Ping'
'Du, Shaowu'

_publ_section_title
;
 Interweaving of two enantiomorphic 3D Cd(ii)/K(i) coordination polymers
 with homochiral unequal triple concentric helical chains
;
_journal_issue 26
_journal_name_full CrystEngComm
_journal_page_first 5201
_journal_paper_doi 10.1039/c3ce40397a
_journal_volume 15
_journal_year 2013
_chemical_absolute_configuration ad
_chemical_formula_sum 'C63 H72 Cd3 K3 N3 O30'
_chemical_formula_weight 1805.74
_chemical_name_systematic
;
?
;
_space_group_IT_number 169
_symmetry_cell_setting hexagonal
_symmetry_space_group_name_Hall 'P 61'
_symmetry_space_group_name_H-M 'P 61'
_atom_sites_solution_hydrogens geom
_atom_sites_solution_primary direct
_atom_sites_solution_secondary difmap
_audit_creation_method SHELXL-97
_cell_angle_alpha 90.00
_cell_angle_beta 90.00
_cell_angle_gamma 120.00
_cell_formula_units_Z 6
_cell_length_a 20.609(3)
_cell_length_b 20.609(3)
_cell_length_c 28.314(4)
_cell_measurement_reflns_used 35084
_cell_measurement_temperature 293(2)
_cell_measurement_theta_max 27.49
_cell_measurement_theta_min 2.28
_cell_volume 10415(3)
_computing_cell_refinement 'Siemens SMART'
_computing_data_collection 'Siemens SMART'
_computing_data_reduction 'Siemens XPREP'
_computing_molecular_graphics 'Bruker SHELXTL'
_computing_publication_material 'Bruker SHELXTL'
_computing_structure_refinement 'Siemens SHELXTL'
_computing_structure_solution 'Siemens SHELXTL'
_diffrn_ambient_temperature 293(2)
_diffrn_measured_fraction_theta_full 0.998
_diffrn_measured_fraction_theta_max 0.998
_diffrn_measurement_device_type 'Mercury70 (2x2 bin mode)'
_diffrn_measurement_method '\w scans'
_diffrn_radiation_monochromator graphite
_diffrn_radiation_source 'fine-focus sealed tube'
_diffrn_radiation_type MoK\a
_diffrn_radiation_wavelength 0.71073
_diffrn_reflns_av_R_equivalents 0.0412
_diffrn_reflns_av_sigmaI/netI 0.0408
_diffrn_reflns_limit_h_max 26
_diffrn_reflns_limit_h_min -23
_diffrn_reflns_limit_k_max 26
_diffrn_reflns_limit_k_min -26
_diffrn_reflns_limit_l_max 35
_diffrn_reflns_limit_l_min -36
_diffrn_reflns_number 90167
_diffrn_reflns_theta_full 27.49
_diffrn_reflns_theta_max 27.49
_diffrn_reflns_theta_min 2.28
_diffrn_standards_decay_% none
_diffrn_standards_interval_count none
_diffrn_standards_interval_time none
_diffrn_standards_number none
_exptl_absorpt_coefficient_mu 1.181
_exptl_absorpt_correction_T_max 1.0000
_exptl_absorpt_correction_T_min 0.7951
_exptl_absorpt_correction_type multi-scan
_exptl_absorpt_process_details 'Sphere (Rigaku CrystalClear)'
_exptl_crystal_colour colorless
_exptl_crystal_density_diffrn 1.728
_exptl_crystal_density_method 'not measured'
_exptl_crystal_description prism
_exptl_crystal_F_000 5472
_exptl_crystal_size_max .11
_exptl_crystal_size_mid .10
_exptl_crystal_size_min .07
_refine_diff_density_max 2.286
_refine_diff_density_min -1.298
_refine_diff_density_rms 0.128
_refine_ls_abs_structure_details 'Flack H D (1983), Acta Cryst. A39, 876-881'
_refine_ls_abs_structure_Flack 0.09(3)
_refine_ls_extinction_method none
_refine_ls_goodness_of_fit_ref 1.106
_refine_ls_hydrogen_treatment mixed
_refine_ls_matrix_type full
_refine_ls_number_parameters 922
_refine_ls_number_reflns 15851
_refine_ls_number_restraints 32
_refine_ls_restrained_S_all 1.108
_refine_ls_R_factor_gt 0.0704
_refine_ls_shift/su_max 0.001
_refine_ls_shift/su_mean 0.000
_refine_ls_structure_factor_coef Fsqd
_refine_ls_weighting_details 'calc w=1/[\s^2^(Fo^2^)+(0.0541P)^2^+52.8281P] where P=(Fo^2^+2Fc^2^)/3'
_refine_ls_weighting_scheme calc
_refine_ls_wR_factor_gt 0.1639
_refine_ls_wR_factor_ref 0.1652
_reflns_number_gt 15379
_reflns_number_total 15851
_reflns_threshold_expression >2sigma(I)
_cod_data_source_file c3ce40397a.txt
_cod_data_source_block complex_1L
_cod_depositor_comments
;
The following automatic conversions were performed:

'_symmetry_cell_setting' value 'Hexagonal' changed to 'hexagonal'
according to /home/saulius/struct/CIF-dictionaries/cif_core.dic
dictionary named 'cif_core.dic' version 2.4.2 from
2011-04-26.

'_exptl_absorpt_correction_type' value 'Multi-scan'
changed to 'multi-scan' according to
/home/saulius/struct/CIF-dictionaries/cif_core.dic dictionary named
'cif_core.dic' version 2.4.2 from 2011-04-26.

Automatic conversion script
Id: cif_fix_values 1891 2012-01-12 08:04:46Z andrius 
;
_cod_original_cell_volume 10414(2)
_cod_original_sg_symbol_H-M P6(1)
_cod_database_code 7209921
_refine_ls_r_factor_ref 0.0722

loop_
_symmetry_equiv_pos_as_xyz
'x, y, z'
'x-y, x, z+1/6'
'-y, x-y, z+1/3'
'-x, -y, z+1/2'
'-x+y, -x, z+2/3'
'y, -x+y, z+5/6'

loop_
_atom_site_label
_atom_site_type_symbol
_atom_site_fract_x
_atom_site_fract_y
_atom_site_fract_z
_atom_site_U_iso_or_equiv
_atom_site_adp_type
_atom_site_occupancy
_atom_site_symmetry_multiplicity
_atom_site_calc_flag
_atom_site_refinement_flags
Cd1 Cd -0.66700(3) 0.44366(3) 1.17511(2) 0.03280(13) Uani 1 1 d .
Cd2 Cd -0.23198(4) 0.76915(4) 1.001722(16) 0.03844(17) Uani 1 1 d .
Cd3 Cd -0.33411(3) 1.09013(3) 1.17523(2) 0.03389(13) Uani 1 1 d .
K1 K -0.75283(12) 0.39516(12) 1.04783(8) 0.0519(5) Uani 1 1 d .
K2 K -0.19305(18) 0.72914(16) 1.12998(12) 0.0774(8) Uani 1 1 d .
K3 K -0.51722(14) 1.05898(14) 1.13314(9) 0.0592(6) Uani 1 1 d .
N1 N -0.6288(4) 0.2799(5) 0.9917(3) 0.057(2) Uani 1 1 d .
H1B H -0.6097 0.2915 0.9627 0.086 Uiso 1 1 calc R
H1C H -0.6061 0.2599 1.0079 0.086 Uiso 1 1 calc R
H1D H -0.6218 0.3212 1.0063 0.086 Uiso 1 1 calc R
N2 N -0.4285(6) 0.6154(6) 1.1912(4) 0.082(3) Uani 1 1 d U
H2A H -0.4373 0.6241 1.2206 0.124 Uiso 1 1 calc R
H2B H -0.4709 0.5952 1.1747 0.124 Uiso 1 1 calc R
H2C H -0.3951 0.6584 1.1778 0.124 Uiso 1 1 calc R
N3 N -0.7654(7) 0.9354(7) 1.1880(4) 0.086(3) Uani 1 1 d U
H3B H -0.7733 0.9466 1.2170 0.129 Uiso 1 1 calc R
H3C H -0.8089 0.9108 1.1727 0.129 Uiso 1 1 calc R
H3D H -0.7350 0.9774 1.1725 0.129 Uiso 1 1 calc R
O1 O -0.9826(5) 0.4395(5) 1.3815(3) 0.065(2) Uani 1 1 d .
O2 O -0.9954(3) 0.4020(3) 1.3069(2) 0.0380(13) Uani 1 1 d .
O3 O -0.6644(3) 0.5047(4) 1.2439(3) 0.062(2) Uani 1 1 d .
O4 O -0.7758(3) 0.4502(4) 1.2097(2) 0.0461(16) Uani 1 1 d .
O5 O -0.8194(4) -0.0054(3) 1.2607(2) 0.0509(17) Uani 1 1 d .
O6 O -0.7815(4) 0.1013(4) 1.2997(2) 0.0451(15) Uani 1 1 d .
O7 O -0.7702(4) 0.3142(4) 1.1322(2) 0.0472(16) Uani 1 1 d .
O8 O -0.7306(4) 0.3260(3) 1.2053(2) 0.0501(17) Uani 1 1 d .
O9 O -0.6716(3) 0.5069(3) 1.1100(2) 0.0438(14) Uani 1 1 d .
O10 O -0.5590(4) 0.5632(4) 1.1420(3) 0.0581(19) Uani 1 1 d .
O11 O -0.3563(5) 0.7727(5) 0.9762(4) 0.085(3) Uani 1 1 d .
O12 O -0.3415(4) 0.7319(5) 1.0430(3) 0.063(2) Uani 1 1 d .
O13 O -0.6470(4) 1.1007(5) 1.3695(4) 0.077(3) Uani 1 1 d .
O14 O -0.6510(4) 1.0506(4) 1.2989(3) 0.0584(19) Uani 1 1 d .
O15 O -0.3216(3) 1.1502(3) 1.2499(2) 0.0401(13) Uani 1 1 d .
O16 O -0.4193(4) 1.1248(5) 1.2070(3) 0.062(2) Uani 1 1 d .
O17 O -0.3523(4) 1.1393(4) 1.1023(3) 0.0547(18) Uani 1 1 d .
O18 O -0.2516(4) 1.2142(4) 1.1466(2) 0.0561(18) Uani 1 1 d .
O19 O -0.0269(4) 1.4263(4) 0.9889(3) 0.061(2) Uani 1 1 d .
O20 O -0.0234(3) 1.3647(4) 1.0513(2) 0.0474(15) Uani 1 1 d .
O21 O -0.2100(4) 1.0989(4) 1.1923(3) 0.0577(19) Uani 1 1 d .
O22 O -0.2751(4) 1.0402(5) 1.1284(3) 0.063(2) Uani 1 1 d .
O23 O -0.1974(4) 0.8947(4) 1.0289(3) 0.062(2) Uani 1 1 d .
O24 O -0.1569(4) 0.8333(4) 1.0679(2) 0.0562(19) Uani 1 1 d .
O25 O -0.7318(6) 0.3249(5) 0.9706(3) 0.083(3) Uani 1 1 d .
H25B H -0.7061 0.3597 0.9469 0.100 Uiso 1 1 calc R
O26 O -0.6016(5) 0.4097(5) 1.0464(3) 0.0623(19) Uani 1 1 d .
H26A H -0.6014 0.3674 1.0576 0.075 Uiso 1 1 calc R
O27 O -0.2770(6) 0.6606(6) 1.2119(4) 0.103(4) Uani 1 1 d .
H27B H -0.2657 0.6937 1.2369 0.123 Uiso 1 1 calc R
O28 O -0.3222(4) 0.7502(5) 1.1352(3) 0.067(2) Uani 1 1 d .
H28B H -0.3653 0.7070 1.1256 0.080 Uiso 1 1 calc R
O29 O -0.6125(6) 0.9883(6) 1.2106(4) 0.103(3) Uani 1 1 d U
H29B H -0.6101 1.0215 1.2337 0.124 Uiso 1 1 calc R
O30 O -0.6612(5) 1.0620(5) 1.1316(3) 0.075(2) Uani 1 1 d .
H30A H -0.7034 1.0188 1.1210 0.090 Uiso 1 1 calc R
C1 C -0.8410(5) 0.4692(5) 1.2937(3) 0.045(2) Uani 1 1 d .
H1A H -0.8726 0.4386 1.2700 0.053 Uiso 1 1 calc R
C2 C -0.8728(4) 0.4782(6) 1.3357(3) 0.050(2) Uani 1 1 d .
C3 C -0.8238(6) 0.5242(6) 1.3712(3) 0.053(3) Uani 1 1 d .
H3A H -0.8432 0.5299 1.3996 0.064 Uiso 1 1 calc R
C4 C -0.7467(7) 0.5614(6) 1.3644(4) 0.067(3) Uani 1 1 d .
H4A H -0.7156 0.5940 1.3876 0.081 Uiso 1 1 calc R
C5 C -0.7146(5) 0.5512(6) 1.3236(4) 0.059(3) Uani 1 1 d .
H5A H -0.6629 0.5736 1.3201 0.071 Uiso 1 1 calc R
C6 C -0.7653(5) 0.5041(5) 1.2870(4) 0.049(2) Uani 1 1 d .
C7 C -0.9549(4) 0.4398(5) 1.3417(3) 0.0386(18) Uani 1 1 d .
C8 C -0.7343(4) 0.4857(5) 1.2438(3) 0.0402(19) Uani 1 1 d .
C9 C -0.7954(4) 0.1697(5) 1.2180(3) 0.0357(17) Uani 1 1 d .
H9A H -0.7658 0.2002 1.2425 0.043 Uiso 1 1 calc R
C10 C -0.8287(4) 0.0928(5) 1.2219(3) 0.0359(17) Uani 1 1 d .
C11 C -0.8746(5) 0.0464(5) 1.1860(3) 0.0398(18) Uani 1 1 d .
H11A H -0.8968 -0.0054 1.1889 0.048 Uiso 1 1 calc R
C12 C -0.8871(5) 0.0763(5) 1.1467(3) 0.046(2) Uani 1 1 d .
H12A H -0.9178 0.0448 1.1229 0.055 Uiso 1 1 calc R
C13 C -0.8543(5) 0.1540(5) 1.1417(3) 0.0404(19) Uani 1 1 d .
H13A H -0.8643 0.1739 1.1150 0.048 Uiso 1 1 calc R
C14 C -0.8062(5) 0.2021(5) 1.1771(3) 0.0385(17) Uani 1 1 d .
C15 C -0.8093(5) 0.0594(5) 1.2641(3) 0.0404(19) Uani 1 1 d .
C16 C -0.7656(5) 0.2864(5) 1.1714(4) 0.043(2) Uani 1 1 d .
C17 C -0.4955(5) 0.6550(5) 1.0639(4) 0.048(2) Uani 1 1 d .
H17A H -0.4639 0.6562 1.0877 0.058 Uiso 1 1 calc R
C18 C -0.5729(5) 0.6109(5) 1.0683(4) 0.045(2) Uani 1 1 d .
C19 C -0.6213(6) 0.6142(5) 1.0359(4) 0.056(3) Uani 1 1 d .
H19A H -0.6728 0.5871 1.0408 0.068 Uiso 1 1 calc R
C20 C -0.5918(6) 0.6586(6) 0.9959(4) 0.066(3) Uani 1 1 d .
H20A H -0.6236 0.6587 0.9726 0.080 Uiso 1 1 calc R
C21 C -0.5132(6) 0.7038(6) 0.9907(4) 0.064(3) Uani 1 1 d .
H21A H -0.4928 0.7375 0.9658 0.077 Uiso 1 1 calc R
C22 C -0.4672(6) 0.6966(5) 1.0238(4) 0.053(2) Uani 1 1 d .
C23 C -0.6022(5) 0.5581(5) 1.1089(3) 0.0417(19) Uani 1 1 d .
C24 C -0.3809(6) 0.7390(7) 1.0142(5) 0.070(4) Uani 1 1 d .
C25 C -0.4965(5) 1.1298(5) 1.2893(3) 0.043(2) Uani 1 1 d .
H25A H -0.5254 1.1009 1.2640 0.052 Uiso 1 1 calc R
C26 C -0.5328(5) 1.1372(5) 1.3288(4) 0.046(2) Uani 1 1 d .
C27 C -0.4896(6) 1.1812(6) 1.3658(4) 0.054(3) Uani 1 1 d .
H27A H -0.5125 1.1842 1.3934 0.065 Uiso 1 1 calc R
C28 C -0.4112(6) 1.2215(6) 1.3619(4) 0.061(3) Uani 1 1 d .
H28A H -0.3824 1.2563 1.3849 0.074 Uiso 1 1 calc R
C29 C -0.3770(5) 1.2087(6) 1.3233(3) 0.048(2) Uani 1 1 d .
H29A H -0.3251 1.2305 1.3225 0.057 Uiso 1 1 calc R
C30 C -0.4196(5) 1.1637(5) 1.2862(3) 0.0402(19) Uani 1 1 d .
C31 C -0.6159(6) 1.0950(6) 1.3335(5) 0.062(3) Uani 1 1 d .
C32 C -0.3849(5) 1.1459(5) 1.2458(3) 0.043(2) Uani 1 1 d .
C33 C -0.1777(5) 1.2993(6) 1.0665(4) 0.055(3) Uani 1 1 d .
H33A H -0.1485 1.2956 1.0903 0.066 Uiso 1 1 calc R
C34 C -0.2566(5) 1.2563(5) 1.0699(4) 0.047(2) Uani 1 1 d .
C35 C -0.2987(5) 1.2645(7) 1.0359(4) 0.062(3) Uani 1 1 d .
H35A H -0.3507 1.2350 1.0368 0.074 Uiso 1 1 calc R
C36 C -0.2641(6) 1.3171(8) 0.9997(4) 0.076(4) Uani 1 1 d .
H36A H -0.2927 1.3262 0.9782 0.091 Uiso 1 1 calc R
C37 C -0.1856(6) 1.3558(7) 0.9963(4) 0.066(3) Uani 1 1 d .
H37A H -0.1623 1.3885 0.9712 0.079 Uiso 1 1 calc R
C38 C -0.1433(5) 1.3461(6) 1.0294(4) 0.052(3) Uani 1 1 d .
C39 C -0.2895(5) 1.2016(7) 1.1089(4) 0.055(3) Uani 1 1 d .
C40 C -0.0589(5) 1.3824(5) 1.0229(3) 0.046(2) Uani 1 1 d .
C41 C -0.1829(5) 0.9795(6) 1.1091(3) 0.046(2) Uani 1 1 d D
H41A H -0.216(4) 0.975(6) 1.090(3) 0.056 Uiso 1 1 d D
C42 C -0.1716(5) 1.0248(5) 1.1504(3) 0.0410(19) Uani 1 1 d .
C43 C -0.1191(5) 1.0305(6) 1.1832(4) 0.052(2) Uani 1 1 d .
H43A H -0.1092 1.0610 1.2095 0.063 Uiso 1 1 calc R
C44 C -0.0817(5) 0.9922(6) 1.1774(4) 0.055(2) Uani 1 1 d .
H44A H -0.0466 0.9977 1.2000 0.065 Uiso 1 1 calc R
C45 C -0.0940(5) 0.9452(6) 1.1390(4) 0.051(2) Uani 1 1 d .
H45A H -0.0696 0.9178 1.1361 0.062 Uiso 1 1 calc R
C46 C -0.1461(5) 0.9415(6) 1.1042(3) 0.046(2) Uani 1 1 d .
C47 C -0.2208(5) 1.0587(6) 1.1558(4) 0.048(2) Uani 1 1 d .
C48 C -0.1687(5) 0.8857(5) 1.0636(4) 0.047(2) Uani 1 1 d .
C49 C -0.7427(8) 0.2056(7) 1.0385(4) 0.068(3) Uani 1 1 d .
H49A H -0.7954 0.1701 1.0373 0.103 Uiso 1 1 calc R
H49B H -0.7347 0.2504 1.0540 0.103 Uiso 1 1 calc R
H49C H -0.7176 0.1844 1.0558 0.103 Uiso 1 1 calc R
C50 C -0.7116(6) 0.2243(7) 0.9888(4) 0.055(3) Uani 1 1 d .
H50A H -0.7175 0.1783 0.9746 0.066 Uiso 1 1 calc R
C51 C -0.7475(7) 0.2547(6) 0.9563(4) 0.059(3) Uani 1 1 d .
H51A H -0.7291 0.2574 0.9244 0.071 Uiso 1 1 calc R
H51B H -0.8013 0.2212 0.9561 0.071 Uiso 1 1 calc R
C52 C -0.5357(8) 0.4979(8) 0.9855(4) 0.075(4) Uani 1 1 d .
H52A H -0.4868 0.5371 0.9761 0.112 Uiso 1 1 calc R
H52B H -0.5689 0.5177 0.9879 0.112 Uiso 1 1 calc R
H52C H -0.5545 0.4586 0.9624 0.112 Uiso 1 1 calc R
C53 C -0.5305(7) 0.4674(7) 1.0323(4) 0.059(3) Uani 1 1 d .
H53A H -0.4962 0.4481 1.0302 0.071 Uiso 1 1 calc R
H53B H -0.5111 0.5071 1.0557 0.071 Uiso 1 1 calc R
C54 C -0.3836(9) 0.5505(11) 1.1403(5) 0.122(7) Uani 1 1 d .
H54A H -0.3626 0.5182 1.1389 0.182 Uiso 1 1 calc R
H54B H -0.3492 0.5981 1.1265 0.182 Uiso 1 1 calc R
H54C H -0.4300 0.5282 1.1232 0.182 Uiso 1 1 calc R
C55 C -0.3979(6) 0.5618(6) 1.1918(4) 0.059(3) Uani 1 1 d .
H55A H -0.4372 0.5135 1.2041 0.070 Uiso 1 1 calc R
C56 C -0.3314(7) 0.5883(7) 1.2227(4) 0.061(3) Uani 1 1 d .
H56A H -0.3464 0.5861 1.2554 0.074 Uiso 1 1 calc R
H56B H -0.3107 0.5553 1.2191 0.074 Uiso 1 1 calc R
C57 C -0.3045(8) 0.8354(8) 1.1959(5) 0.087(4) Uani 1 1 d .
H57A H -0.3127 0.8744 1.2077 0.131 Uiso 1 1 calc R
H57B H -0.2517 0.8540 1.1930 0.131 Uiso 1 1 calc R
H57C H -0.3259 0.7937 1.2174 0.131 Uiso 1 1 calc R
C58 C -0.3403(8) 0.8107(6) 1.1491(4) 0.074(4) Uani 1 1 d .
H58A H -0.3194 0.8518 1.1266 0.089 Uiso 1 1 calc R
H58B H -0.3940 0.7907 1.1511 0.089 Uiso 1 1 calc R
C59 C -0.7176(9) 0.8679(10) 1.1418(5) 0.099(5) Uani 1 1 d .
H59A H -0.7612 0.8528 1.1226 0.148 Uiso 1 1 calc R
H59B H -0.7075 0.8273 1.1442 0.148 Uiso 1 1 calc R
H59C H -0.6754 0.9104 1.1277 0.148 Uiso 1 1 calc R
C60 C -0.7313(8) 0.8888(7) 1.1908(5) 0.079(4) Uani 1 1 d .
H60A H -0.7701 0.8415 1.2045 0.095 Uiso 1 1 calc R
C61 C -0.6638(7) 0.9116(8) 1.2213(5) 0.077(3) Uani 1 1 d U
H61A H -0.6775 0.9059 1.2544 0.093 Uiso 1 1 calc R
H61B H -0.6414 0.8809 1.2145 0.093 Uiso 1 1 calc R
C62 C -0.6385(8) 1.1458(9) 1.1954(5) 0.086(4) Uani 1 1 d .
H62A H -0.6445 1.1863 1.2068 0.129 Uiso 1 1 calc R
H62B H -0.5861 1.1613 1.1943 0.129 Uiso 1 1 calc R
H62C H -0.6638 1.1036 1.2162 0.129 Uiso 1 1 calc R
C63 C -0.6720(8) 1.1236(9) 1.1457(4) 0.078(4) Uani 1 1 d .
H63A H -0.7248 1.1080 1.1461 0.093 Uiso 1 1 calc R
H63B H -0.6465 1.1653 1.1241 0.093 Uiso 1 1 calc R

loop_
_atom_site_aniso_label
_atom_site_aniso_U_11
_atom_site_aniso_U_22
_atom_site_aniso_U_33
_atom_site_aniso_U_23
_atom_site_aniso_U_13
_atom_site_aniso_U_12
Cd1 0.0372(3) 0.0291(3) 0.0342(3) 0.0000(3) 0.0087(2) 0.0182(2)
Cd2 0.0489(3) 0.0514(4) 0.0270(4) -0.0042(3) 0.0017(2) 0.0340(3)
Cd3 0.0344(3) 0.0371(3) 0.0315(3) 0.0071(3) 0.0020(2) 0.0188(2)
K1 0.0514(12) 0.0450(11) 0.0560(13) 0.0063(9) -0.0063(10) 0.0216(9)
K2 0.0827(19) 0.0644(16) 0.086(2) 0.0028(14) -0.0166(16) 0.0374(15)
K3 0.0611(13) 0.0585(13) 0.0613(14) -0.0076(11) -0.0214(11) 0.0323(11)
N1 0.046(4) 0.070(6) 0.060(5) 0.009(4) 0.008(4) 0.033(4)
N2 0.087(6) 0.073(6) 0.097(7) -0.014(5) -0.042(5) 0.047(5)
N3 0.099(7) 0.095(6) 0.080(6) -0.038(5) -0.032(5) 0.060(6)
O1 0.069(5) 0.074(5) 0.056(5) 0.001(4) 0.023(4) 0.039(4)
O2 0.029(3) 0.050(3) 0.035(3) 0.005(3) 0.014(2) 0.020(3)
O3 0.030(3) 0.082(5) 0.064(4) -0.037(4) 0.005(3) 0.021(3)
O4 0.030(3) 0.051(4) 0.047(4) -0.011(3) 0.009(3) 0.012(3)
O5 0.070(4) 0.035(3) 0.036(3) 0.009(3) -0.009(3) 0.018(3)
O6 0.049(4) 0.063(4) 0.023(3) -0.004(3) -0.010(3) 0.029(3)
O7 0.045(4) 0.047(4) 0.049(4) 0.021(3) 0.010(3) 0.022(3)
O8 0.062(4) 0.028(3) 0.040(3) -0.003(3) 0.015(3) 0.007(3)
O9 0.034(3) 0.034(3) 0.060(4) 0.001(3) -0.001(3) 0.015(3)
O10 0.064(4) 0.032(3) 0.062(4) 0.008(3) -0.016(4) 0.011(3)
O11 0.051(5) 0.078(6) 0.092(7) 0.027(5) 0.011(5) 0.006(4)
O12 0.042(4) 0.079(5) 0.077(5) -0.016(4) -0.002(4) 0.038(4)
O13 0.048(4) 0.069(5) 0.121(8) -0.015(5) 0.007(5) 0.034(4)
O14 0.047(4) 0.065(5) 0.048(4) 0.014(3) 0.001(3) 0.017(3)
O15 0.048(3) 0.044(3) 0.034(3) -0.002(2) -0.004(3) 0.028(3)
O16 0.067(5) 0.088(6) 0.057(4) -0.036(4) -0.030(4) 0.058(4)
O17 0.036(3) 0.049(4) 0.062(4) 0.028(3) 0.005(3) 0.008(3)
O18 0.068(5) 0.057(4) 0.037(3) 0.022(3) 0.004(3) 0.026(4)
O19 0.045(4) 0.056(4) 0.054(4) 0.023(3) 0.000(3) 0.005(3)
O20 0.035(3) 0.053(4) 0.046(4) 0.015(3) 0.004(3) 0.016(3)
O21 0.067(5) 0.044(4) 0.069(5) 0.007(3) 0.021(4) 0.033(4)
O22 0.055(4) 0.106(6) 0.052(4) 0.008(4) 0.009(3) 0.059(5)
O23 0.068(5) 0.064(5) 0.042(4) -0.010(3) -0.016(4) 0.023(4)
O24 0.064(4) 0.084(5) 0.040(4) -0.024(3) -0.012(3) 0.052(4)
O25 0.126(8) 0.068(5) 0.083(6) -0.013(4) -0.051(6) 0.070(6)
O26 0.075(5) 0.077(5) 0.052(4) -0.003(4) 0.004(4) 0.050(5)
O27 0.093(7) 0.079(7) 0.080(6) -0.001(5) -0.035(6) 0.000(6)
O28 0.058(5) 0.066(5) 0.072(5) 0.004(4) -0.004(4) 0.027(4)
O29 0.092(5) 0.094(5) 0.078(5) 0.012(4) -0.023(4) 0.012(4)
O30 0.083(6) 0.082(6) 0.059(5) -0.007(4) -0.005(4) 0.040(5)
C1 0.034(4) 0.057(5) 0.045(5) -0.015(4) 0.007(4) 0.025(4)
C2 0.027(4) 0.074(6) 0.037(5) -0.010(5) 0.005(4) 0.017(4)
C3 0.050(5) 0.063(6) 0.038(5) -0.021(4) 0.007(4) 0.021(5)
C4 0.061(7) 0.064(7) 0.042(5) -0.029(5) -0.001(5) 0.005(5)
C5 0.029(4) 0.056(6) 0.065(7) -0.031(5) 0.007(4) 0.001(4)
C6 0.038(5) 0.050(5) 0.051(6) -0.019(4) 0.008(4) 0.015(4)
C7 0.036(4) 0.053(5) 0.037(4) -0.008(4) 0.012(4) 0.031(4)
C8 0.026(4) 0.044(4) 0.052(5) -0.012(4) 0.008(3) 0.019(3)
C9 0.031(4) 0.035(4) 0.032(4) -0.007(3) 0.001(3) 0.011(3)
C10 0.034(4) 0.041(4) 0.028(4) 0.005(3) 0.001(3) 0.015(3)
C11 0.043(4) 0.044(4) 0.038(5) 0.002(4) 0.000(3) 0.026(4)
C12 0.040(5) 0.041(5) 0.047(5) -0.002(4) -0.016(4) 0.013(4)
C13 0.039(4) 0.035(4) 0.040(5) 0.008(3) -0.001(4) 0.012(4)
C14 0.039(4) 0.040(4) 0.031(4) 0.004(4) 0.006(3) 0.015(3)
C15 0.035(4) 0.039(4) 0.036(4) 0.005(3) 0.000(3) 0.011(4)
C16 0.036(4) 0.039(4) 0.055(5) 0.006(4) 0.027(4) 0.021(3)
C17 0.039(5) 0.030(4) 0.063(6) -0.001(4) -0.014(4) 0.009(4)
C18 0.042(5) 0.029(4) 0.063(6) 0.008(4) -0.007(4) 0.016(4)
C19 0.048(5) 0.040(5) 0.072(7) 0.023(5) -0.002(5) 0.016(4)
C20 0.051(6) 0.062(6) 0.086(9) 0.042(6) 0.000(6) 0.028(5)
C21 0.048(6) 0.049(6) 0.079(8) 0.020(5) 0.011(5) 0.011(5)
C22 0.054(6) 0.033(4) 0.075(7) -0.001(4) 0.001(5) 0.023(4)
C23 0.055(5) 0.036(4) 0.039(5) -0.001(3) -0.003(4) 0.026(4)
C24 0.041(5) 0.060(7) 0.100(10) -0.020(7) 0.007(6) 0.018(5)
C25 0.042(5) 0.044(5) 0.048(5) -0.023(4) -0.025(4) 0.024(4)
C26 0.036(4) 0.054(5) 0.057(6) -0.003(4) -0.009(4) 0.029(4)
C27 0.059(6) 0.058(6) 0.064(6) -0.009(5) 0.002(5) 0.044(5)
C28 0.052(6) 0.068(7) 0.061(7) -0.031(6) -0.013(5) 0.028(5)
C29 0.039(4) 0.059(6) 0.055(6) -0.017(5) -0.024(4) 0.032(4)
C30 0.051(5) 0.039(4) 0.045(5) -0.011(4) -0.011(4) 0.034(4)
C31 0.058(6) 0.054(6) 0.078(8) 0.002(6) -0.011(6) 0.031(5)
C32 0.054(5) 0.039(4) 0.049(5) -0.012(4) -0.015(4) 0.033(4)
C33 0.038(5) 0.067(6) 0.055(6) 0.035(5) 0.001(4) 0.022(5)
C34 0.030(4) 0.056(5) 0.054(6) 0.024(4) 0.003(4) 0.022(4)
C35 0.032(4) 0.085(8) 0.060(6) 0.039(6) 0.000(4) 0.023(5)
C36 0.047(6) 0.120(11) 0.064(7) 0.047(7) 0.008(5) 0.044(6)
C37 0.058(6) 0.086(8) 0.053(6) 0.033(6) 0.010(5) 0.036(6)
C38 0.031(4) 0.068(6) 0.050(5) 0.032(5) 0.008(4) 0.020(4)
C39 0.040(5) 0.079(7) 0.058(6) 0.024(5) 0.007(4) 0.037(5)
C40 0.028(4) 0.050(5) 0.042(5) 0.007(4) 0.002(3) 0.005(4)
C41 0.041(5) 0.067(6) 0.031(4) -0.004(4) -0.001(4) 0.027(5)
C42 0.036(4) 0.044(5) 0.040(5) -0.003(4) 0.008(4) 0.018(4)
C43 0.045(5) 0.054(5) 0.048(6) -0.005(4) 0.011(4) 0.018(4)
C44 0.044(5) 0.076(7) 0.044(5) -0.020(5) -0.020(4) 0.031(5)
C45 0.039(5) 0.060(6) 0.062(6) -0.018(5) -0.010(4) 0.030(5)
C46 0.042(5) 0.062(6) 0.036(5) -0.008(4) -0.008(4) 0.027(5)
C47 0.050(5) 0.049(5) 0.046(5) 0.021(4) 0.024(4) 0.025(4)
C48 0.036(4) 0.050(5) 0.047(5) -0.015(4) 0.002(4) 0.016(4)
C49 0.088(9) 0.071(7) 0.055(7) 0.027(6) 0.033(6) 0.046(7)
C50 0.068(7) 0.069(7) 0.044(5) 0.008(5) 0.016(5) 0.046(6)
C51 0.079(7) 0.050(6) 0.038(5) -0.008(4) -0.004(5) 0.024(5)
C52 0.101(10) 0.109(11) 0.043(6) 0.021(6) 0.023(6) 0.074(9)
C53 0.070(7) 0.067(7) 0.052(6) -0.014(5) 0.002(5) 0.043(6)
C54 0.088(11) 0.161(17) 0.081(10) -0.085(11) -0.037(8) 0.036(11)
C55 0.044(5) 0.041(5) 0.077(8) -0.013(5) 0.009(5) 0.012(4)
C56 0.074(8) 0.066(7) 0.046(6) -0.005(5) -0.009(5) 0.037(6)
C57 0.074(9) 0.082(9) 0.069(8) 0.022(7) 0.006(7) 0.012(7)
C58 0.090(9) 0.044(6) 0.064(7) 0.018(5) 0.000(6) 0.016(6)
C59 0.093(11) 0.125(14) 0.054(8) -0.010(8) -0.013(7) 0.036(10)
C60 0.072(8) 0.060(7) 0.081(9) -0.012(6) 0.022(7) 0.015(6)
C61 0.075(6) 0.072(6) 0.074(6) 0.011(5) -0.005(5) 0.029(5)
C62 0.076(9) 0.119(12) 0.067(8) 0.002(8) -0.007(7) 0.052(9)
C63 0.085(9) 0.106(11) 0.049(7) 0.011(7) -0.001(6) 0.054(9)

loop_
_atom_type_symbol
_atom_type_description
_atom_type_scat_dispersion_real
_atom_type_scat_dispersion_imag
_atom_type_scat_source
C C 0.0033 0.0016 'International Tables Vol C Tables 4.2.6.8 and 6.1.1.4'
H H 0.0000 0.0000 'International Tables Vol C Tables 4.2.6.8 and 6.1.1.4'
N N 0.0061 0.0033 'International Tables Vol C Tables 4.2.6.8 and 6.1.1.4'
O O 0.0106 0.0060 'International Tables Vol C Tables 4.2.6.8 and 6.1.1.4'
K K 0.2009 0.2494 'International Tables Vol C Tables 4.2.6.8 and 6.1.1.4'
Cd Cd -0.8075 1.2024 'International Tables Vol C Tables 4.2.6.8 and 6.1.1.4'

loop_
_geom_angle_atom_site_label_1
_geom_angle_atom_site_label_2
_geom_angle_atom_site_label_3
_geom_angle
_geom_angle_site_symmetry_1
_geom_angle_site_symmetry_3
O8 Cd1 O9 138.3(2) . .
O8 Cd1 O2 82.3(2) . 6_444
O9 Cd1 O2 95.7(2) . 6_444
O8 Cd1 O3 96.2(3) . .
O9 Cd1 O3 111.5(3) . .
O2 Cd1 O3 137.8(2) 6_444 .
O8 Cd1 O4 81.7(2) . .
O9 Cd1 O4 89.5(2) . .
O2 Cd1 O4 161.1(2) 6_444 .
O3 Cd1 O4 54.5(2) . .
O8 Cd1 O10 159.4(3) . .
O9 Cd1 O10 54.1(2) . .
O2 Cd1 O10 79.6(2) 6_444 .
O3 Cd1 O10 90.7(3) . .
O4 Cd1 O10 117.8(2) . .
O8 Cd1 O1 75.5(3) . 6_444
O9 Cd1 O1 134.4(2) . 6_444
O2 Cd1 O1 52.1(2) 6_444 6_444
O3 Cd1 O1 86.4(2) . 6_444
O4 Cd1 O1 131.9(2) . 6_444
O10 Cd1 O1 85.6(2) . 6_444
O8 Cd1 O7 51.1(2) . .
O9 Cd1 O7 87.9(2) . .
O2 Cd1 O7 75.2(2) 6_444 .
O3 Cd1 O7 134.8(2) . .
O4 Cd1 O7 86.9(2) . .
O10 Cd1 O7 131.5(2) . .
O1 Cd1 O7 109.0(2) 6_444 .
O8 Cd1 K3 80.84(18) . 2_665
O9 Cd1 K3 140.06(16) . 2_665
O2 Cd1 K3 98.24(16) 6_444 2_665
O3 Cd1 K3 40.7(2) . 2_665
O4 Cd1 K3 89.10(16) . 2_665
O10 Cd1 K3 92.10(17) . 2_665
O1 Cd1 K3 46.15(15) 6_444 2_665
O7 Cd1 K3 131.81(14) . 2_665
O8 Cd1 K1 97.34(18) . .
O9 Cd1 K1 42.43(16) . .
O2 Cd1 K1 78.02(16) 6_444 .
O3 Cd1 K1 143.3(2) . .
O4 Cd1 K1 94.11(16) . .
O10 Cd1 K1 88.44(17) . .
O1 Cd1 K1 130.05(16) 6_444 .
O7 Cd1 K1 46.28(13) . .
K3 Cd1 K1 176.06(5) 2_665 .
O12 Cd2 O5 136.0(3) . 5_454
O12 Cd2 O14 84.8(3) . 5_354
O5 Cd2 O14 87.9(3) 5_454 5_354
O12 Cd2 O24 92.4(3) . .
O5 Cd2 O24 117.4(3) 5_454 .
O14 Cd2 O24 143.4(3) 5_354 .
O12 Cd2 O23 84.9(3) . .
O5 Cd2 O23 88.6(3) 5_454 .
O14 Cd2 O23 161.2(3) 5_354 .
O24 Cd2 O23 52.8(2) . .
O12 Cd2 O6 166.0(3) . 5_454
O5 Cd2 O6 55.3(2) 5_454 5_454
O14 Cd2 O6 87.8(2) 5_354 5_454
O24 Cd2 O6 86.5(2) . 5_454
O23 Cd2 O6 105.2(3) . 5_454
O12 Cd2 O13 80.0(3) . 5_354
O5 Cd2 O13 128.2(3) 5_454 5_354
O14 Cd2 O13 54.3(3) 5_354 5_354
O24 Cd2 O13 89.3(3) . 5_354
O23 Cd2 O13 138.5(3) . 5_354
O6 Cd2 O13 86.1(3) 5_454 5_354
O12 Cd2 O11 50.2(3) . .
O5 Cd2 O11 85.8(3) 5_454 .
O14 Cd2 O11 80.9(3) 5_354 .
O24 Cd2 O11 124.1(3) . .
O23 Cd2 O11 80.4(3) . .
O6 Cd2 O11 139.9(2) 5_454 .
O13 Cd2 O11 116.3(3) 5_354 .
O12 Cd2 C15 162.2(3) . 5_454
O5 Cd2 C15 27.5(2) 5_454 5_454
O14 Cd2 C15 87.4(3) 5_354 5_454
O24 Cd2 C15 103.3(3) . 5_454
O23 Cd2 C15 97.9(3) . 5_454
O6 Cd2 C15 27.8(2) 5_454 5_454
O13 Cd2 C15 108.1(3) 5_354 5_454
O11 Cd2 C15 112.7(3) . 5_454
O12 Cd2 C48 85.7(3) . .
O5 Cd2 C48 106.3(3) 5_454 .
O14 Cd2 C48 165.7(3) 5_354 .
O24 Cd2 C48 26.7(3) . .
O23 Cd2 C48 26.3(3) . .
O6 Cd2 C48 99.1(2) 5_454 .
O13 Cd2 C48 113.5(3) 5_354 .
O11 Cd2 C48 101.0(3) . .
C15 Cd2 C48 104.6(3) 5_454 .
O12 Cd2 K2 81.0(2) . 6_454
O5 Cd2 K2 65.03(16) 5_454 6_454
O14 Cd2 K2 118.8(2) 5_354 6_454
O24 Cd2 K2 96.53(19) . 6_454
O23 Cd2 K2 43.74(18) . 6_454
O6 Cd2 K2 112.97(15) 5_454 6_454
O13 Cd2 K2 160.3(2) 5_354 6_454
O11 Cd2 K2 45.6(2) . 6_454
C15 Cd2 K2 88.93(18) 5_454 6_454
C48 Cd2 K2 69.9(2) . 6_454
O12 Cd2 K2 74.2(2) . .
O5 Cd2 K2 148.90(19) 5_454 .
O14 Cd2 K2 105.19(19) 5_354 .
O24 Cd2 K2 40.0(2) . .
O23 Cd2 K2 87.04(18) . .
O6 Cd2 K2 96.42(15) 5_454 .
O13 Cd2 K2 51.7(2) 5_354 .
O11 Cd2 K2 123.7(2) . .
C15 Cd2 K2 123.4(2) 5_454 .
C48 Cd2 K2 61.9(2) . .
K2 Cd2 K2 126.63(9) 6_454 .
O22 Cd3 O20 86.9(3) . 2_665
O22 Cd3 O16 164.6(3) . .
O20 Cd3 O16 92.9(3) 2_665 .
O22 Cd3 O18 91.7(3) . .
O20 Cd3 O18 164.3(2) 2_665 .
O16 Cd3 O18 92.5(3) . .
O22 Cd3 O15 140.9(2) . .
O20 Cd3 O15 86.3(2) 2_665 .
O16 Cd3 O15 54.3(2) . .
O18 Cd3 O15 85.0(2) . .
O22 Cd3 O17 85.6(3) . .
O20 Cd3 O17 139.5(2) 2_665 .
O16 Cd3 O17 84.5(3) . .
O18 Cd3 O17 55.8(2) . .
O15 Cd3 O17 122.5(2) . .
O22 Cd3 O19 85.7(3) . 2_665
O20 Cd3 O19 53.7(2) 2_665 2_665
O16 Cd3 O19 81.8(3) . 2_665
O18 Cd3 O19 141.8(2) . 2_665
O15 Cd3 O19 119.7(2) . 2_665
O17 Cd3 O19 86.0(2) . 2_665
O22 Cd3 O21 54.0(2) . .
O20 Cd3 O21 86.0(2) 2_665 .
O16 Cd3 O21 141.3(2) . .
O18 Cd3 O21 80.6(2) . .
O15 Cd3 O21 87.1(2) . .
O17 Cd3 O21 120.0(2) . .
O19 Cd3 O21 125.8(2) 2_665 .
O22 Cd3 C39 87.2(3) . .
O20 Cd3 C39 167.1(3) 2_665 .
O16 Cd3 C39 89.8(3) . .
O18 Cd3 C39 27.5(3) . .
O15 Cd3 C39 105.5(3) . .
O17 Cd3 C39 28.3(3) . .
O19 Cd3 C39 114.3(3) 2_665 .
O21 Cd3 C39 99.7(3) . .
O22 Cd3 C32 167.4(3) . .
O20 Cd3 C32 87.3(3) 2_665 .
O16 Cd3 C32 27.1(2) . .
O18 Cd3 C32 90.9(3) . .
O15 Cd3 C32 27.3(2) . .
O17 Cd3 C32 105.9(3) . .
O19 Cd3 C32 99.7(3) 2_665 .
O21 Cd3 C32 114.4(3) . .
C39 Cd3 C32 100.6(3) . .
O22 Cd3 K3 116.62(19) . .
O20 Cd3 K3 93.40(17) 2_665 .
O16 Cd3 K3 48.03(16) . .
O18 Cd3 K3 101.19(18) . .
O15 Cd3 K3 102.17(15) . .
O17 Cd3 K3 55.73(16) . .
O19 Cd3 K3 48.29(17) 2_665 .
O21 Cd3 K3 170.61(18) . .
C39 Cd3 K3 79.1(2) . .
C32 Cd3 K3 74.85(19) . .
O22 Cd3 K1 90.9(2) . 2_675
O20 Cd3 K1 118.43(16) 2_665 2_675
O16 Cd3 K1 102.65(19) . 2_675
O18 Cd3 K1 45.93(17) . 2_675
O15 Cd3 K1 59.52(16) . 2_675
O17 Cd3 K1 101.43(16) . 2_675
O19 Cd3 K1 171.55(16) 2_665 2_675
O21 Cd3 K1 46.86(16) . 2_675
C39 Cd3 K1 73.1(2) . 2_675
C32 Cd3 K1 82.1(2) . 2_675
K3 Cd3 K1 139.65(5) . 2_675
O18 K1 O9 102.7(2) 6_344 .
O18 K1 O21 71.7(2) 6_344 6_344
O9 K1 O21 135.8(2) . 6_344
O18 K1 O25 82.4(2) 6_344 .
O9 K1 O25 139.8(3) . .
O21 K1 O25 84.0(3) 6_344 .
O18 K1 O7 158.1(2) 6_344 .
O9 K1 O7 78.2(2) . .
O21 K1 O7 92.2(2) 6_344 .
O25 K1 O7 111.3(2) . .
O18 K1 O26 118.0(2) 6_344 .
O9 K1 O26 75.7(2) . .
O21 K1 O26 146.8(2) 6_344 .
O25 K1 O26 67.2(2) . .
O7 K1 O26 83.6(2) . .
O18 K1 O15 64.99(18) 6_344 6_344
O9 K1 O15 69.95(17) . 6_344
O21 K1 O15 68.21(19) 6_344 6_344
O25 K1 O15 142.0(2) . 6_344
O7 K1 O15 95.64(18) . 6_344
O26 K1 O15 145.0(2) . 6_344
O18 K1 Cd3 39.65(14) 6_344 6_344
O9 K1 Cd3 105.86(14) . 6_344
O21 K1 Cd3 42.30(17) 6_344 6_344
O25 K1 Cd3 102.87(17) . 6_344
O7 K1 Cd3 118.69(15) . 6_344
O26 K1 Cd3 157.66(17) . 6_344
O15 K1 Cd3 39.28(11) 6_344 6_344
O18 K1 Cd1 136.22(19) 6_344 .
O9 K1 Cd1 34.67(14) . .
O21 K1 Cd1 126.35(18) 6_344 .
O25 K1 Cd1 133.63(17) . .
O7 K1 Cd1 44.15(15) . .
O26 K1 Cd1 70.77(15) . .
O15 K1 Cd1 84.35(11) 6_344 .
Cd3 K1 Cd1 123.28(7) 6_344 .
O24 K2 O23 100.7(3) . 2_665
O24 K2 O11 127.1(3) . 2_665
O23 K2 O11 77.1(3) 2_665 2_665
O24 K2 O27 145.9(3) . .
O23 K2 O27 79.5(3) 2_665 .
O11 K2 O27 86.5(4) 2_665 .
O24 K2 O28 79.4(2) . .
O23 K2 O28 113.4(3) 2_665 .
O11 K2 O28 150.7(3) 2_665 .
O27 K2 O28 69.7(3) . .
O24 K2 O13 74.8(2) . 5_354
O23 K2 O13 156.1(3) 2_665 5_354
O11 K2 O13 86.9(3) 2_665 5_354
O27 K2 O13 117.5(3) . 5_354
O28 K2 O13 89.1(2) . 5_354
O24 K2 Cd2 100.58(18) . 2_665
O23 K2 Cd2 39.87(17) 2_665 2_665
O11 K2 Cd2 45.5(2) 2_665 2_665
O27 K2 Cd2 100.7(2) . 2_665
O28 K2 Cd2 153.2(2) . 2_665
O13 K2 Cd2 116.96(19) 5_354 2_665
O24 K2 Cd2 36.20(16) . .
O23 K2 Cd2 136.4(2) 2_665 .
O11 K2 Cd2 118.9(2) 2_665 .
O27 K2 Cd2 137.2(2) . .
O28 K2 Cd2 73.45(18) . .
O13 K2 Cd2 40.50(17) 5_354 .
Cd2 K2 Cd2 121.84(9) 2_665 .
O3 K3 O16 105.5(3) 6_454 .
O3 K3 O19 140.0(3) 6_454 2_665
O16 K3 O19 70.9(2) . 2_665
O3 K3 O1 78.6(2) 6_454 5_354
O16 K3 O1 160.3(2) . 5_354
O19 K3 O1 93.4(2) 2_665 5_354
O3 K3 O29 133.9(3) 6_454 .
O16 K3 O29 79.2(3) . .
O19 K3 O29 85.5(3) 2_665 .
O1 K3 O29 112.2(3) 5_354 .
O3 K3 O30 73.6(2) 6_454 .
O16 K3 O30 119.4(2) . .
O19 K3 O30 144.3(3) 2_665 .
O1 K3 O30 80.3(2) 5_354 .
O29 K3 O30 65.2(3) . .
O3 K3 O17 72.3(2) 6_454 .
O16 K3 O17 66.9(2) . .
O19 K3 O17 69.9(2) 2_665 .
O1 K3 O17 97.0(2) 5_354 .
O29 K3 O17 142.9(3) . .
O30 K3 O17 145.6(2) . .
O3 K3 Cd3 109.05(19) 6_454 .
O16 K3 Cd3 40.05(15) . .
O19 K3 Cd3 42.52(17) 2_665 .
O1 K3 Cd3 120.29(19) 5_354 .
O29 K3 Cd3 103.1(2) . .
O30 K3 Cd3 159.42(18) . .
O17 K3 Cd3 40.42(13) . .
O3 K3 Cd1 35.08(15) 6_454 6_454
O16 K3 Cd1 139.3(2) . 6_454
O19 K3 Cd1 128.03(18) 2_665 6_454
O1 K3 Cd1 43.87(18) 5_354 6_454
O29 K3 Cd1 131.5(2) . 6_454
O30 K3 Cd1 68.81(17) . 6_454
O17 K3 Cd1 85.40(14) . 6_454
Cd3 K3 Cd1 125.39(8) . 6_454
C50 N1 H1B 109.5 . .
C50 N1 H1C 109.5 . .
H1B N1 H1C 109.5 . .
C50 N1 H1D 109.5 . .
H1B N1 H1D 109.5 . .
H1C N1 H1D 109.5 . .
C55 N2 H2A 109.5 . .
C55 N2 H2B 109.5 . .
H2A N2 H2B 109.5 . .
C55 N2 H2C 109.5 . .
H2A N2 H2C 109.5 . .
H2B N2 H2C 109.5 . .
C60 N3 H3B 109.5 . .
C60 N3 H3C 109.5 . .
H3B N3 H3C 109.5 . .
C60 N3 H3D 109.5 . .
H3B N3 H3D 109.5 . .
H3C N3 H3D 109.5 . .
C7 O1 K3 173.3(7) . 3_575
C7 O2 Cd1 101.8(5) . 2_565
C8 O3 Cd1 96.5(5) . .
C8 O3 K3 135.8(7) . 2_665
Cd1 O3 K3 104.3(3) . 2_665
C8 O4 Cd1 88.0(5) . .
C15 O5 Cd2 93.2(5) . 3_565
C15 O6 Cd2 86.8(5) . 3_565
C16 O7 Cd1 81.6(5) . .
C16 O7 K1 169.6(6) . .
Cd1 O7 K1 89.57(19) . .
C16 O8 Cd1 104.5(6) . .
C23 O9 Cd1 98.1(5) . .
C23 O9 K1 130.0(6) . .
Cd1 O9 K1 102.9(2) . .
C23 O10 Cd1 87.3(6) . .
C24 O11 Cd2 83.1(8) . .
C24 O11 K2 127.2(9) . 6_454
Cd2 O11 K2 88.9(3) . 6_454
C24 O12 Cd2 102.9(8) . .
C31 O13 Cd2 87.3(7) . 3_575
C31 O13 K2 166.4(8) . 3_575
Cd2 O13 K2 87.8(3) 3_575 3_575
C31 O14 Cd2 94.5(7) . 3_575
C32 O15 Cd3 92.3(5) . .
C32 O15 K1 142.1(6) . 2_675
Cd3 O15 K1 81.20(17) . 2_675
C32 O16 Cd3 93.4(5) . .
C32 O16 K3 168.8(8) . .
Cd3 O16 K3 91.9(2) . .
C39 O17 Cd3 90.3(6) . .
C39 O17 K3 141.0(7) . .
Cd3 O17 K3 83.85(18) . .
C39 O18 Cd3 91.8(6) . .
C39 O18 K1 168.4(7) . 2_675
Cd3 O18 K1 94.4(2) . 2_675
C40 O19 Cd3 88.8(6) . 6_454
C40 O19 K3 142.5(7) . 6_454
Cd3 O19 K3 89.2(2) 6_454 6_454
C40 O20 Cd3 95.3(5) . 6_454
C47 O21 Cd3 87.5(6) . .
C47 O21 K1 138.2(6) . 2_675
Cd3 O21 K1 90.8(2) . 2_675
C47 O22 Cd3 95.5(6) . .
C48 O23 Cd2 90.0(6) . .
C48 O23 K2 170.4(7) . 6_454
Cd2 O23 K2 96.4(2) . 6_454
C48 O24 Cd2 92.9(6) . .
C48 O24 K2 134.4(6) . .
Cd2 O24 K2 103.8(3) . .
C51 O25 K1 139.9(8) . .
C51 O25 H25B 110.1 . .
K1 O25 H25B 110.1 . .
C53 O26 K1 133.2(6) . .
C53 O26 H26A 113.4 . .
K1 O26 H26A 113.4 . .
C56 O27 K2 133.5(8) . .
C56 O27 H27B 113.2 . .
K2 O27 H27B 113.2 . .
C58 O28 K2 138.9(7) . .
C58 O28 H28B 110.5 . .
K2 O28 H28B 110.5 . .
C61 O29 K3 132.7(10) . .
C61 O29 H29B 113.7 . .
K3 O29 H29B 113.7 . .
C63 O30 K3 126.9(8) . .
C63 O30 H30A 116.6 . .
K3 O30 H30A 116.6 . .
C6 C1 C2 122.0(9) . .
C6 C1 H1A 119.0 . .
C2 C1 H1A 119.0 . .
C3 C2 C1 117.9(8) . .
C3 C2 C7 121.5(8) . .
C1 C2 C7 120.6(8) . .
C4 C3 C2 120.6(8) . .
C4 C3 H3A 119.7 . .
C2 C3 H3A 119.7 . .
C3 C4 C5 121.9(9) . .
C3 C4 H4A 119.0 . .
C5 C4 H4A 119.0 . .
C4 C5 C6 117.0(9) . .
C4 C5 H5A 121.5 . .
C6 C5 H5A 121.5 . .
C1 C6 C5 120.4(8) . .
C1 C6 C8 119.6(8) . .
C5 C6 C8 119.5(8) . .
O1 C7 O2 122.1(8) . .
O1 C7 C2 120.0(9) . .
O2 C7 C2 117.6(7) . .
O4 C8 O3 120.8(7) . .
O4 C8 C6 121.2(7) . .
O3 C8 C6 117.9(8) . .
C10 C9 C14 120.2(8) . .
C10 C9 H9A 119.9 . .
C14 C9 H9A 119.9 . .
C9 C10 C11 120.5(8) . .
C9 C10 C15 119.2(7) . .
C11 C10 C15 120.1(8) . .
C12 C11 C10 120.2(8) . .
C12 C11 H11A 119.9 . .
C10 C11 H11A 119.9 . .
C11 C12 C13 120.7(8) . .
C11 C12 H12A 119.6 . .
C13 C12 H12A 119.6 . .
C12 C13 C14 119.9(8) . .
C12 C13 H13A 120.0 . .
C14 C13 H13A 120.0 . .
C9 C14 C13 118.3(7) . .
C9 C14 C16 120.2(8) . .
C13 C14 C16 121.5(8) . .
O5 C15 O6 124.7(8) . .
O5 C15 C10 118.7(8) . .
O6 C15 C10 116.5(8) . .
O5 C15 Cd2 59.3(4) . 3_565
O6 C15 Cd2 65.4(5) . 3_565
C10 C15 Cd2 176.3(6) . 3_565
O8 C16 O7 122.0(8) . .
O8 C16 C14 118.9(9) . .
O7 C16 C14 119.0(9) . .
C22 C17 C18 118.4(9) . .
C22 C17 H17A 120.8 . .
C18 C17 H17A 120.8 . .
C19 C18 C17 121.9(9) . .
C19 C18 C23 120.6(9) . .
C17 C18 C23 117.5(8) . .
C18 C19 C20 118.9(10) . .
C18 C19 H19A 120.5 . .
C20 C19 H19A 120.5 . .
C19 C20 C21 119.8(10) . .
C19 C20 H20A 120.1 . .
C21 C20 H20A 120.1 . .
C22 C21 C20 118.5(10) . .
C22 C21 H21A 120.8 . .
C20 C21 H21A 120.8 . .
C17 C22 C21 121.8(10) . .
C17 C22 C24 120.3(10) . .
C21 C22 C24 117.9(10) . .
O10 C23 O9 120.0(8) . .
O10 C23 C18 120.1(9) . .
O9 C23 C18 119.9(8) . .
O12 C24 O11 122.7(11) . .
O12 C24 C22 117.4(12) . .
O11 C24 C22 119.6(12) . .
C30 C25 C26 122.6(8) . .
C30 C25 H25A 118.7 . .
C26 C25 H25A 118.7 . .
C27 C26 C25 118.4(8) . .
C27 C26 C31 119.5(10) . .
C25 C26 C31 122.0(9) . .
C26 C27 C28 120.2(10) . .
C26 C27 H27A 119.9 . .
C28 C27 H27A 119.9 . .
C29 C28 C27 119.4(9) . .
C29 C28 H28A 120.3 . .
C27 C28 H28A 120.3 . .
C30 C29 C28 120.6(9) . .
C30 C29 H29A 119.7 . .
C28 C29 H29A 119.7 . .
C25 C30 C29 118.2(8) . .
C25 C30 C32 119.8(8) . .
C29 C30 C32 121.8(8) . .
O13 C31 O14 123.9(11) . .
O13 C31 C26 121.1(11) . .
O14 C31 C26 114.9(11) . .
O16 C32 O15 119.2(8) . .
O16 C32 C30 119.8(8) . .
O15 C32 C30 121.0(8) . .
O16 C32 Cd3 59.4(5) . .
O15 C32 Cd3 60.3(4) . .
C30 C32 Cd3 171.2(7) . .
C38 C33 C34 121.7(9) . .
C38 C33 H33A 119.2 . .
C34 C33 H33A 119.2 . .
C35 C34 C33 118.6(8) . .
C35 C34 C39 122.9(8) . .
C33 C34 C39 118.4(8) . .
C34 C35 C36 120.2(9) . .
C34 C35 H35A 119.9 . .
C36 C35 H35A 119.9 . .
C35 C36 C37 119.0(9) . .
C35 C36 H36A 120.5 . .
C37 C36 H36A 120.5 . .
C38 C37 C36 120.7(9) . .
C38 C37 H37A 119.6 . .
C36 C37 H37A 119.6 . .
C33 C38 C37 119.3(9) . .
C33 C38 C40 120.2(8) . .
C37 C38 C40 120.3(8) . .
O18 C39 O17 121.8(9) . .
O18 C39 C34 118.0(9) . .
O17 C39 C34 119.8(9) . .
O18 C39 Cd3 60.7(5) . .
O17 C39 Cd3 61.4(5) . .
C34 C39 Cd3 169.4(7) . .
O20 C40 O19 121.7(8) . .
O20 C40 C38 118.0(8) . .
O19 C40 C38 120.3(9) . .
C46 C41 C42 120.5(9) . .
C46 C41 H41A 122(8) . .
C42 C41 H41A 117(8) . .
C43 C42 C41 117.7(8) . .
C43 C42 C47 125.0(9) . .
C41 C42 C47 117.2(9) . .
C44 C43 C42 121.0(9) . .
C44 C43 H43A 119.5 . .
C42 C43 H43A 119.5 . .
C43 C44 C45 122.5(9) . .
C43 C44 H44A 118.7 . .
C45 C44 H44A 118.7 . .
C44 C45 C46 116.5(9) . .
C44 C45 H45A 121.8 . .
C46 C45 H45A 121.8 . .
C41 C46 C45 121.7(9) . .
C41 C46 C48 118.0(8) . .
C45 C46 C48 119.8(9) . .
O22 C47 O21 122.7(9) . .
O22 C47 C42 120.3(9) . .
O21 C47 C42 116.5(9) . .
O23 C48 O24 123.0(9) . .
O23 C48 C46 119.1(9) . .
O24 C48 C46 117.9(9) . .
O23 C48 Cd2 63.7(5) . .
O24 C48 Cd2 60.4(5) . .
C46 C48 Cd2 168.9(7) . .
C50 C49 H49A 109.5 . .
C50 C49 H49B 109.5 . .
H49A C49 H49B 109.5 . .
C50 C49 H49C 109.5 . .
H49A C49 H49C 109.5 . .
H49B C49 H49C 109.5 . .
C51 C50 N1 108.8(9) . .
C51 C50 C49 116.2(9) . .
N1 C50 C49 108.4(10) . .
C51 C50 H50A 107.7 . .
N1 C50 H50A 107.7 . .
C49 C50 H50A 107.7 . .
O25 C51 C50 110.6(9) . .
O25 C51 H51A 109.5 . .
C50 C51 H51A 109.5 . .
O25 C51 H51B 109.5 . .
C50 C51 H51B 109.5 . .
H51A C51 H51B 108.1 . .
C53 C52 H52A 109.5 . .
C53 C52 H52B 109.5 . .
H52A C52 H52B 109.5 . .
C53 C52 H52C 109.5 . .
H52A C52 H52C 109.5 . .
H52B C52 H52C 109.5 . .
O26 C53 C52 110.1(11) . .
O26 C53 H53A 109.6 . .
C52 C53 H53A 109.6 . .
O26 C53 H53B 109.6 . .
C52 C53 H53B 109.6 . .
H53A C53 H53B 108.2 . .
C55 C54 H54A 109.5 . .
C55 C54 H54B 109.5 . .
H54A C54 H54B 109.5 . .
C55 C54 H54C 109.5 . .
H54A C54 H54C 109.5 . .
H54B C54 H54C 109.5 . .
C56 C55 N2 112.5(9) . .
C56 C55 C54 113.9(10) . .
N2 C55 C54 106.3(12) . .
C56 C55 H55A 108.0 . .
N2 C55 H55A 108.0 . .
C54 C55 H55A 108.0 . .
O27 C56 C55 111.7(10) . .
O27 C56 H56A 109.3 . .
C55 C56 H56A 109.3 . .
O27 C56 H56B 109.3 . .
C55 C56 H56B 109.3 . .
H56A C56 H56B 107.9 . .
C58 C57 H57A 109.5 . .
C58 C57 H57B 109.5 . .
H57A C57 H57B 109.5 . .
C58 C57 H57C 109.5 . .
H57A C57 H57C 109.5 . .
H57B C57 H57C 109.5 . .
C57 C58 O28 103.2(12) . .
C57 C58 H58A 111.1 . .
O28 C58 H58A 111.1 . .
C57 C58 H58B 111.1 . .
O28 C58 H58B 111.1 . .
H58A C58 H58B 109.1 . .
C60 C59 H59A 109.5 . .
C60 C59 H59B 109.5 . .
H59A C59 H59B 109.5 . .
C60 C59 H59C 109.5 . .
H59A C59 H59C 109.5 . .
H59B C59 H59C 109.5 . .
N3 C60 C61 120.4(11) . .
N3 C60 C59 110.9(13) . .
C61 C60 C59 109.9(12) . .
N3 C60 H60A 104.7 . .
C61 C60 H60A 104.7 . .
C59 C60 H60A 104.7 . .
O29 C61 C60 106.3(11) . .
O29 C61 H61A 110.5 . .
C60 C61 H61A 110.5 . .
O29 C61 H61B 110.5 . .
C60 C61 H61B 110.5 . .
H61A C61 H61B 108.7 . .
C63 C62 H62A 109.5 . .
C63 C62 H62B 109.5 . .
H62A C62 H62B 109.5 . .
C63 C62 H62C 109.5 . .
H62A C62 H62C 109.5 . .
H62B C62 H62C 109.5 . .
O30 C63 C62 105.7(11) . .
O30 C63 H63A 110.6 . .
C62 C63 H63A 110.6 . .
O30 C63 H63B 110.6 . .
C62 C63 H63B 110.6 . .
H63A C63 H63B 108.7 . .

loop_
_geom_bond_atom_site_label_1
_geom_bond_atom_site_label_2
_geom_bond_distance
_geom_bond_site_symmetry_2
Cd1 O8 2.269(6) .
Cd1 O9 2.286(6) .
Cd1 O2 2.294(5) 6_444
Cd1 O3 2.305(6) .
Cd1 O4 2.512(6) .
Cd1 O10 2.533(7) .
Cd1 O1 2.694(9) 6_444
Cd1 O7 2.729(7) .
Cd1 K3 3.887(3) 2_665
Cd1 K1 3.917(2) .
Cd2 O12 2.306(7) .
Cd2 O5 2.329(6) 5_454
Cd2 O14 2.348(7) 5_354
Cd2 O24 2.369(7) .
Cd2 O23 2.439(8) .
Cd2 O6 2.462(7) 5_454
Cd2 O13 2.531(9) 5_354
Cd2 O11 2.698(10) .
Cd2 C15 2.704(9) 5_454
Cd2 C48 2.722(9) .
Cd2 K2 3.781(3) 6_454
Cd2 K2 3.895(3) .
Cd3 O22 2.356(7) .
Cd3 O20 2.360(6) 2_665
Cd3 O16 2.379(7) .
Cd3 O18 2.395(7) .
Cd3 O15 2.398(6) .
Cd3 O17 2.409(7) .
Cd3 O19 2.497(8) 2_665
Cd3 O21 2.519(8) .
Cd3 C39 2.745(10) .
Cd3 C32 2.758(9) .
Cd3 K3 3.695(2) .
Cd3 K1 3.743(2) 2_675
K1 O18 2.697(7) 6_344
K1 O9 2.712(7) .
K1 O21 2.732(7) 6_344
K1 O25 2.774(10) .
K1 O7 2.831(6) .
K1 O26 2.978(8) .
K1 O15 3.264(7) 6_344
K1 Cd3 3.743(2) 6_344
K2 O24 2.579(9) .
K2 O23 2.631(8) 2_665
K2 O11 2.703(9) 2_665
K2 O27 2.815(11) .
K2 O28 2.907(9) .
K2 O13 3.058(10) 5_354
K2 Cd2 3.781(3) 2_665
K3 O3 2.613(9) 6_454
K3 O16 2.748(7) .
K3 O19 2.759(7) 2_665
K3 O1 2.803(7) 5_354
K3 O29 2.815(11) .
K3 O30 2.998(10) .
K3 O17 3.071(7) .
K3 Cd1 3.887(3) 6_454
N1 C50 1.508(14) .
N1 H1B 0.8900 .
N1 H1C 0.8900 .
N1 H1D 0.8900 .
N2 C55 1.523(14) .
N2 H2A 0.8900 .
N2 H2B 0.8900 .
N2 H2C 0.8900 .
N3 C60 1.450(18) .
N3 H3B 0.8900 .
N3 H3C 0.8900 .
N3 H3D 0.8900 .
O1 C7 1.263(11) .
O1 K3 2.803(7) 3_575
O2 C7 1.275(10) .
O2 Cd1 2.294(5) 2_565
O3 C8 1.291(10) .
O3 K3 2.613(9) 2_665
O4 C8 1.253(11) .
O5 C15 1.249(11) .
O5 Cd2 2.329(6) 3_565
O6 C15 1.263(10) .
O6 Cd2 2.462(7) 3_565
O7 C16 1.276(12) .
O8 C16 1.231(12) .
O9 C23 1.283(11) .
O10 C23 1.260(11) .
O11 C24 1.243(16) .
O11 K2 2.703(9) 6_454
O12 C24 1.210(15) .
O13 C31 1.240(15) .
O13 Cd2 2.531(9) 3_575
O13 K2 3.058(10) 3_575
O14 C31 1.288(14) .
O14 Cd2 2.348(7) 3_575
O15 C32 1.267(10) .
O15 K1 3.264(7) 2_675
O16 C32 1.259(11) .
O17 C39 1.302(13) .
O18 C39 1.269(12) .
O18 K1 2.697(7) 2_675
O19 C40 1.260(11) .
O19 Cd3 2.497(8) 6_454
O19 K3 2.759(7) 6_454
O20 C40 1.257(11) .
O20 Cd3 2.360(6) 6_454
O21 C47 1.275(12) .
O21 K1 2.732(7) 2_675
O22 C47 1.253(13) .
O23 C48 1.207(12) .
O23 K2 2.631(8) 6_454
O24 C48 1.226(12) .
O25 C51 1.376(12) .
O25 H25B 0.9300 .
O26 C53 1.406(14) .
O26 H26A 0.9300 .
O27 C56 1.378(15) .
O27 H27B 0.9300 .
O28 C58 1.522(16) .
O28 H28B 0.9300 .
O29 C61 1.427(16) .
O29 H29B 0.9300 .
O30 C63 1.450(17) .
O30 H30A 0.9300 .
C1 C6 1.366(12) .
C1 C2 1.412(12) .
C1 H1A 0.9300 .
C2 C3 1.405(13) .
C2 C7 1.477(11) .
C3 C4 1.390(15) .
C3 H3A 0.9300 .
C4 C5 1.400(14) .
C4 H4A 0.9300 .
C5 C6 1.445(13) .
C5 H5A 0.9300 .
C6 C8 1.514(12) .
C9 C10 1.381(12) .
C9 C14 1.409(12) .
C9 H9A 0.9300 .
C10 C11 1.393(12) .
C10 C15 1.529(11) .
C11 C12 1.357(12) .
C11 H11A 0.9300 .
C12 C13 1.400(12) .
C12 H12A 0.9300 .
C13 C14 1.411(12) .
C13 H13A 0.9300 .
C14 C16 1.513(11) .
C15 Cd2 2.704(9) 3_565
C17 C22 1.365(15) .
C17 C18 1.391(13) .
C17 H17A 0.9300 .
C18 C19 1.381(13) .
C18 C23 1.488(13) .
C19 C20 1.393(14) .
C19 H19A 0.9300 .
C20 C21 1.415(14) .
C20 H20A 0.9300 .
C21 C22 1.392(16) .
C21 H21A 0.9300 .
C22 C24 1.565(15) .
C25 C30 1.380(13) .
C25 C26 1.396(13) .
C25 H25A 0.9300 .
C26 C27 1.381(14) .
C26 C31 1.488(14) .
C27 C28 1.403(15) .
C27 H27A 0.9300 .
C28 C29 1.396(14) .
C28 H28A 0.9300 .
C29 C30 1.386(12) .
C29 H29A 0.9300 .
C30 C32 1.489(12) .
C33 C38 1.361(12) .
C33 C34 1.413(12) .
C33 H33A 0.9300 .
C34 C35 1.362(12) .
C34 C39 1.478(13) .
C35 C36 1.402(14) .
C35 H35A 0.9300 .
C36 C37 1.404(15) .
C36 H36A 0.9300 .
C37 C38 1.362(13) .
C37 H37A 0.9300 .
C38 C40 1.521(12) .
C41 C46 1.340(14) .
C41 C42 1.440(13) .
C41 H41A 0.84(2) .
C42 C43 1.385(14) .
C42 C47 1.500(13) .
C43 C44 1.359(14) .
C43 H43A 0.9300 .
C44 C45 1.393(13) .
C44 H44A 0.9300 .
C45 C46 1.430(13) .
C45 H45A 0.9300 .
C46 C48 1.525(13) .
C49 C50 1.515(14) .
C49 H49A 0.9600 .
C49 H49B 0.9600 .
C49 H49C 0.9600 .
C50 C51 1.500(15) .
C50 H50A 0.9800 .
C51 H51A 0.9700 .
C51 H51B 0.9700 .
C52 C53 1.495(15) .
C52 H52A 0.9600 .
C52 H52B 0.9600 .
C52 H52C 0.9600 .
C53 H53A 0.9700 .
C53 H53B 0.9700 .
C54 C55 1.528(17) .
C54 H54A 0.9600 .
C54 H54B 0.9600 .
C54 H54C 0.9600 .
C55 C56 1.480(15) .
C55 H55A 0.9800 .
C56 H56A 0.9700 .
C56 H56B 0.9700 .
C57 C58 1.478(16) .
C57 H57A 0.9600 .
C57 H57B 0.9600 .
C57 H57C 0.9600 .
C58 H58A 0.9700 .
C58 H58B 0.9700 .
C59 C60 1.521(18) .
C59 H59A 0.9600 .
C59 H59B 0.9600 .
C59 H59C 0.9600 .
C60 C61 1.499(19) .
C60 H60A 0.9800 .
C61 H61A 0.9700 .
C61 H61B 0.9700 .
C62 C63 1.533(16) .
C62 H62A 0.9600 .
C62 H62B 0.9600 .
C62 H62C 0.9600 .
C63 H63A 0.9700 .
C63 H63B 0.9700 .
